data_7223965
loop_
_publ_author_name
'Klepov, Vladislav V.'
'Vologzhanina, Anna V.'
'Alekseev, Evgeny V.'
'Pushkin, Denis V.'
'Serezhkina, Larisa B.'
'Sergeeva, Olga A.'
'Knyazev, Aleksandr V.'
'Serezhkin, Viktor N.'

_publ_section_title
;
 Structural diversity of uranyl acrylates
;
_journal_issue 10
_journal_name_full CrystEngComm
_journal_page_first 1723
_journal_paper_doi 10.1039/C5CE01957E
_journal_volume 18
_journal_year 2016
_chemical_formula_sum 'C6 H10.44 O8.22 U'
_chemical_formula_weight 452.17
_chemical_name_systematic
; 
 ? 
;
_space_group_IT_number 148
_symmetry_cell_setting trigonal
_symmetry_space_group_name_Hall '-R 3'
_symmetry_space_group_name_H-M 'R -3 :H'
_atom_sites_solution_hydrogens geom
_atom_sites_solution_primary direct
_atom_sites_solution_secondary difmap
_audit_creation_method SHELXL-97
_audit_update_record
;
2015-10-02 deposited with the CCDC.
2016-01-22 downloaded from the CCDC.
;
_cell_angle_alpha 90.00
_cell_angle_beta 90.00
_cell_angle_gamma 120.00
_cell_formula_units_Z 9
_cell_length_a 19.5621(8)
_cell_length_b 19.5621(8)
_cell_length_c 8.7321(9)
_cell_measurement_reflns_used 1420
_cell_measurement_temperature 295(2)
_cell_measurement_theta_max 30.3875
_cell_measurement_theta_min 3.3440
_cell_volume 2893.9(3)
_computing_structure_refinement 'SHELXL-97 (Sheldrick, 1997)'
_computing_structure_solution 'SHELXS-97 (Sheldrick, 1990)'
_diffrn_ambient_temperature 295(2)
_diffrn_measured_fraction_theta_full 0.995
_diffrn_measured_fraction_theta_max 0.996
_diffrn_measurement_device_type 'SuperNova, Dual, Cu at zero, Eos'
_diffrn_measurement_method '\w scans'
_diffrn_radiation_monochromator graphite
_diffrn_radiation_source 'fine-focus sealed tube'
_diffrn_radiation_type MoK\a
_diffrn_radiation_wavelength 0.71073
_diffrn_reflns_av_R_equivalents 0.0267
_diffrn_reflns_av_sigmaI/netI 0.0387
_diffrn_reflns_limit_h_max 23
_diffrn_reflns_limit_h_min -25
_diffrn_reflns_limit_k_max 20
_diffrn_reflns_limit_k_min -25
_diffrn_reflns_limit_l_max 7
_diffrn_reflns_limit_l_min -11
_diffrn_reflns_number 2991
_diffrn_reflns_theta_full 25.00
_diffrn_reflns_theta_max 27.48
_diffrn_reflns_theta_min 3.35
_exptl_absorpt_coefficient_mu 12.640
_exptl_absorpt_correction_T_max 0.610
_exptl_absorpt_correction_T_min 0.442
_exptl_absorpt_correction_type analytical
_exptl_absorpt_process_details
;
CrysAlisPro, Agilent Technologies,
Version 1.171.36.20 (release 27-06-2012 CrysAlis171 .NET)
(compiled Jul 11 2012,15:38:31)
Analytical numeric absorption correction using a multifaceted crystal
            model based on expressions derived by R.C. Clark & J.S. Reid.
(Clark, R. C. & Reid, J. S. (1995). Acta Cryst. A51, 887-897)
;
_exptl_crystal_colour yellow
_exptl_crystal_density_diffrn 2.335
_exptl_crystal_density_method 'not measured'
_exptl_crystal_description block
_exptl_crystal_F_000 1838
_exptl_crystal_size_max 0.2777
_exptl_crystal_size_mid 0.1761
_exptl_crystal_size_min 0.1395
_refine_diff_density_max 1.471
_refine_diff_density_min -3.390
_refine_diff_density_rms 0.233
_refine_ls_extinction_method none
_refine_ls_goodness_of_fit_ref 1.065
_refine_ls_hydrogen_treatment mixed
_refine_ls_matrix_type full
_refine_ls_number_parameters 79
_refine_ls_number_reflns 1464
_refine_ls_number_restraints 2
_refine_ls_restrained_S_all 1.065
_refine_ls_R_factor_all 0.0467
_refine_ls_R_factor_gt 0.0418
_refine_ls_shift/su_max 0.011
_refine_ls_shift/su_mean 0.001
_refine_ls_structure_factor_coef Fsqd
_refine_ls_weighting_details 'calc w=1/[\s^2^(Fo^2^)+(0.0587P)^2^+0.0000P] where P=(Fo^2^+2Fc^2^)/3'
_refine_ls_weighting_scheme calc
_refine_ls_wR_factor_gt 0.0951
_refine_ls_wR_factor_ref 0.1002
_reflns_number_gt 1369
_reflns_number_total 1464
_reflns_threshold_expression >2sigma(I)
_cod_data_source_file c5ce01957e2.cif
_cod_data_source_block 2
_cod_depositor_comments 'Adding full bibliography for 7223964--7223968.cif.'
_cod_original_sg_symbol_H-M 'R -3'
_cod_database_code 7223965

loop_
_symmetry_equiv_pos_as_xyz
'x, y, z'
'-y, x-y, z'
'-x+y, -x, z'
'x+2/3, y+1/3, z+1/3'
'-y+2/3, x-y+1/3, z+1/3'
'-x+y+2/3, -x+1/3, z+1/3'
'x+1/3, y+2/3, z+2/3'
'-y+1/3, x-y+2/3, z+2/3'
'-x+y+1/3, -x+2/3, z+2/3'
'-x, -y, -z'
'y, -x+y, -z'
'x-y, x, -z'
'-x+2/3, -y+1/3, -z+1/3'
'y+2/3, -x+y+1/3, -z+1/3'
'x-y+2/3, x+1/3, -z+1/3'
'-x+1/3, -y+2/3, -z+2/3'
'y+1/3, -x+y+2/3, -z+2/3'
'x-y+1/3, x+2/3, -z+2/3'

loop_
_atom_site_label
_atom_site_type_symbol
_atom_site_fract_x
_atom_site_fract_y
_atom_site_fract_z
_atom_site_U_iso_or_equiv
_atom_site_adp_type
_atom_site_occupancy
_atom_site_symmetry_multiplicity
_atom_site_calc_flag
_atom_site_refinement_flags
U1 U 0.5000 1.0000 0.0000 0.03537(7) Uani 1 2 d S
O1 O 0.54318(19) 1.09781(19) 0.0654(4) 0.0533(10) Uani 1 1 d .
O2 O 0.47886(18) 1.0519(2) -0.2502(4) 0.0543(10) Uani 1 1 d .
O3 O 0.58355(18) 1.0412(2) -0.2354(5) 0.0570(10) Uani 1 1 d .
O4 O 0.62975(16) 1.01215(17) 0.0330(4) 0.0516(10) Uani 1 1 d D
O5 O 0.6667 1.3333 -0.6667 0.036(3) Uiso 0.67 6 d SP
C1 C 0.5430(3) 1.0637(3) -0.3105(6) 0.0496(14) Uani 1 1 d .
C2 C 0.5711(3) 1.1010(4) -0.4609(7) 0.0678(18) Uani 1 1 d .
H3 H 0.6145 1.1005 -0.5032 0.081 Uiso 1 1 calc R
C3 C 0.5402(5) 1.1340(5) -0.5373(10) 0.109(3) Uani 1 1 d .
H4 H 0.4967 1.1355 -0.4984 0.130 Uiso 1 1 calc R
H5 H 0.5610 1.1565 -0.6320 0.130 Uiso 1 1 calc R
H1 H 0.6347(9) 0.9677(6) 0.059(5) 0.09(2) Uiso 1 1 d D
H2 H 0.6695(11) 1.0476(17) -0.036(2) 0.08(2) Uiso 1 1 d D

loop_
_atom_site_aniso_label
_atom_site_aniso_U_11
_atom_site_aniso_U_22
_atom_site_aniso_U_33
_atom_site_aniso_U_23
_atom_site_aniso_U_13
_atom_site_aniso_U_12
U1 0.02741(9) 0.03340(9) 0.04822(17) 0.00225(8) 0.00012(8) 0.01741(6)
O1 0.0478(15) 0.0436(15) 0.070(2) -0.0064(16) -0.0058(17) 0.0238(12)
O2 0.0465(14) 0.0723(18) 0.055(2) 0.0102(17) 0.0043(16) 0.0381(13)
O3 0.0365(13) 0.083(2) 0.060(2) 0.0137(18) 0.0058(15) 0.0368(13)
O4 0.0301(12) 0.0469(14) 0.078(2) 0.0246(16) 0.0102(16) 0.0197(11)
C1 0.038(2) 0.051(2) 0.057(3) 0.007(2) 0.003(2) 0.0204(18)
C2 0.067(3) 0.085(3) 0.057(3) 0.012(3) 0.004(3) 0.042(3)
C3 0.107(4) 0.162(6) 0.089(5) 0.051(5) 0.035(4) 0.092(4)

loop_
_atom_type_symbol
_atom_type_description
_atom_type_scat_dispersion_real
_atom_type_scat_dispersion_imag
_atom_type_scat_source
C C 0.0033 0.0016 'International Tables Vol C Tables 4.2.6.8 and 6.1.1.4'
H H 0.0000 0.0000 'International Tables Vol C Tables 4.2.6.8 and 6.1.1.4'
O O 0.0106 0.0060 'International Tables Vol C Tables 4.2.6.8 and 6.1.1.4'
U U -9.6767 9.6646 'International Tables Vol C Tables 4.2.6.8 and 6.1.1.4'

loop_
_geom_angle_atom_site_label_1
_geom_angle_atom_site_label_2
_geom_angle_atom_site_label_3
_geom_angle
_geom_angle_site_symmetry_1
_geom_angle_site_symmetry_3
O1 U1 O1 180.000(1) 10_675 .
O1 U1 O4 86.87(15) 10_675 10_675
O1 U1 O4 93.13(15) . 10_675
O1 U1 O4 93.13(15) 10_675 .
O1 U1 O4 86.87(15) . .
O4 U1 O4 180.0 10_675 .
O1 U1 O3 87.95(15) 10_675 .
O1 U1 O3 92.05(15) . .
O4 U1 O3 114.51(12) 10_675 .
O4 U1 O3 65.49(12) . .
O1 U1 O3 92.05(15) 10_675 10_675
O1 U1 O3 87.95(15) . 10_675
O4 U1 O3 65.49(12) 10_675 10_675
O4 U1 O3 114.51(12) . 10_675
O3 U1 O3 180.0(2) . 10_675
O1 U1 O2 85.95(15) 10_675 10_675
O1 U1 O2 94.05(15) . 10_675
O4 U1 O2 115.66(11) 10_675 10_675
O4 U1 O2 64.34(11) . 10_675
O3 U1 O2 128.96(12) . 10_675
O3 U1 O2 51.04(12) 10_675 10_675
O1 U1 O2 94.05(15) 10_675 .
O1 U1 O2 85.95(15) . .
O4 U1 O2 64.34(11) 10_675 .
O4 U1 O2 115.66(11) . .
O3 U1 O2 51.04(12) . .
O3 U1 O2 128.96(12) 10_675 .
O2 U1 O2 180.0 10_675 .
O1 U1 C1 87.61(16) 10_675 10_675
O1 U1 C1 92.39(16) . 10_675
O4 U1 C1 90.24(13) 10_675 10_675
O4 U1 C1 89.76(13) . 10_675
O3 U1 C1 154.55(14) . 10_675
O3 U1 C1 25.45(14) 10_675 10_675
O2 U1 C1 25.65(13) 10_675 10_675
O2 U1 C1 154.35(13) . 10_675
O1 U1 C1 92.39(16) 10_675 .
O1 U1 C1 87.61(16) . .
O4 U1 C1 89.76(13) 10_675 .
O4 U1 C1 90.24(13) . .
O3 U1 C1 25.45(14) . .
O3 U1 C1 154.55(14) 10_675 .
O2 U1 C1 154.35(13) 10_675 .
O2 U1 C1 25.65(13) . .
C1 U1 C1 180.0(2) 10_675 .
C1 O2 U1 94.9(3) . .
C1 O3 U1 96.6(3) . .
O3 C1 O2 117.2(5) . .
O3 C1 C2 119.5(5) . .
O2 C1 C2 123.4(5) . .
O3 C1 U1 57.9(3) . .
O2 C1 U1 59.5(3) . .
C2 C1 U1 175.0(4) . .
C3 C2 C1 124.4(7) . .

loop_
_geom_bond_atom_site_label_1
_geom_bond_atom_site_label_2
_geom_bond_distance
_geom_bond_site_symmetry_2
U1 O1 1.756(3) 10_675
U1 O1 1.756(3) .
U1 O4 2.445(3) 10_675
U1 O4 2.445(3) .
U1 O3 2.496(4) .
U1 O3 2.496(4) 10_675
U1 O2 2.530(4) 10_675
U1 O2 2.530(4) .
U1 C1 2.926(5) 10_675
U1 C1 2.926(5) .
O2 C1 1.271(6) .
O3 C1 1.266(7) .
C1 C2 1.470(8) .
C2 C3 1.272(11) .
